data_4078844
loop_
_publ_author_name
'Liu, Xia-Li'
'Zhang, Xiao-Yan'
'Song, Hai-Bin'
'Tang, Liang-Fu'

_publ_section_title
;
 Reactivity of Bis(3,5-dimethylpyrazol-1-yl)methyllithium with S or CS2,
 Followed by Reaction with Fe3(CO)12and Ar3SnCl or RX: Unexpected
 Formation of (3,5-Dimethylpyrazol-1-yl)dithioformate Derivatives
;
_journal_issue 14
_journal_name_full Organometallics
_journal_page_first 5108
_journal_paper_doi 10.1021/om300448a
_journal_volume 31
_journal_year 2012
_chemical_formula_sum 'C12 H20 N4 O2'
_chemical_formula_weight 252.32
_chemical_name_systematic
; 
 ? 
;
_space_group_IT_number 56
_symmetry_cell_setting orthorhombic
_symmetry_space_group_name_Hall '-P 2ab 2ac'
_symmetry_space_group_name_H-M 'P c c n'
_atom_sites_solution_hydrogens geom
_atom_sites_solution_primary direct
_atom_sites_solution_secondary difmap
_audit_creation_method SHELXL-97
_cell_angle_alpha 90.00
_cell_angle_beta 90.00
_cell_angle_gamma 90.00
_cell_formula_units_Z 4
_cell_length_a 14.576(11)
_cell_length_b 20.042(15)
_cell_length_c 4.695(3)
_cell_measurement_reflns_used 4348
_cell_measurement_temperature 113(2)
_cell_measurement_theta_max 27.9
_cell_measurement_theta_min 1.4
_cell_volume 1371.6(17)
_computing_cell_refinement CrystalClear
_computing_data_collection CrystalClear
_computing_data_reduction CrystalClear
_computing_molecular_graphics 'Bruker SHELXTL'
_computing_publication_material 'CrystalStructure 3.8'
_computing_structure_refinement 'SHELXL-97 (Sheldrick, 1997)'
_computing_structure_solution 'SHELXS-97 (Sheldrick, 1990)'
_diffrn_ambient_temperature 113(2)
_diffrn_detector_area_resol_mean 14.22
_diffrn_measured_fraction_theta_full 1.000
_diffrn_measured_fraction_theta_max 1.000
_diffrn_measurement_device_type 'Rigaku Saturn724 CCD'
_diffrn_measurement_method '\w and \f scans'
_diffrn_radiation_monochromator multilayer
_diffrn_radiation_source 'rotating anode'
_diffrn_radiation_type MoK\a
_diffrn_radiation_wavelength 0.71073
_diffrn_reflns_av_R_equivalents 0.0671
_diffrn_reflns_av_sigmaI/netI 0.0409
_diffrn_reflns_limit_h_max 17
_diffrn_reflns_limit_h_min -17
_diffrn_reflns_limit_k_max 23
_diffrn_reflns_limit_k_min -23
_diffrn_reflns_limit_l_max 4
_diffrn_reflns_limit_l_min -5
_diffrn_reflns_number 10434
_diffrn_reflns_theta_full 25.01
_diffrn_reflns_theta_max 25.01
_diffrn_reflns_theta_min 1.73
_diffrn_standards_decay_% 0
_diffrn_standards_interval_count 0
_diffrn_standards_interval_time 0
_diffrn_standards_number 0
_exptl_absorpt_coefficient_mu 0.086
_exptl_absorpt_correction_T_max 0.9915
_exptl_absorpt_correction_T_min 0.9747
_exptl_absorpt_correction_type multi-scan
_exptl_absorpt_process_details CrystalClear
_exptl_crystal_colour Colorless
_exptl_crystal_density_diffrn 1.222
_exptl_crystal_density_method 'not measured'
_exptl_crystal_description Prism
_exptl_crystal_F_000 544
_exptl_crystal_size_max 0.30
_exptl_crystal_size_mid 0.18
_exptl_crystal_size_min 0.10
_refine_diff_density_max 0.195
_refine_diff_density_min -0.175
_refine_diff_density_rms 0.042
_refine_ls_extinction_coef 0.011(3)
_refine_ls_extinction_expression Fc^*^=kFc[1+0.001xFc^2^\l^3^/sin(2\q)]^-1/4^
_refine_ls_extinction_method SHELXL
_refine_ls_goodness_of_fit_ref 1.146
_refine_ls_hydrogen_treatment mixed
_refine_ls_matrix_type full
_refine_ls_number_parameters 93
_refine_ls_number_reflns 1214
_refine_ls_number_restraints 3
_refine_ls_restrained_S_all 1.146
_refine_ls_R_factor_all 0.0588
_refine_ls_R_factor_gt 0.0539
_refine_ls_shift/su_max 0.001
_refine_ls_shift/su_mean 0.000
_refine_ls_structure_factor_coef Fsqd
_refine_ls_weighting_details 'calc w=1/[\s^2^(Fo^2^)+(0.0700P)^2^+0.4600P] where P=(Fo^2^+2Fc^2^)/3'
_refine_ls_weighting_scheme calc
_refine_ls_wR_factor_gt 0.1397
_refine_ls_wR_factor_ref 0.1441
_reflns_number_gt 1148
_reflns_number_total 1214
_reflns_threshold_expression >2sigma(I)
_cod_data_source_file om300448a_si_001.cif
_cod_data_source_block 3
_cod_depositor_comments
;
The following automatic conversions were performed:

'_symmetry_cell_setting' value 'Orthorhombic' changed to
'orthorhombic' according to
/home/saulius/struct/CIF-dictionaries/cif_core.dic dictionary named
'cif_core.dic' version 2.4.2 from 2011-04-26.

Automatic conversion script
Id: cif_fix_values 1891 2012-01-12 08:04:46Z andrius 
;
_cod_original_cell_volume 1371.6(18)
_cod_original_sg_symbol_H-M Pccn
_cod_database_code 4078844

loop_
_symmetry_equiv_pos_as_xyz
'x, y, z'
'-x+1/2, -y+1/2, z'
'-x, y+1/2, -z+1/2'
'x+1/2, -y, -z+1/2'
'-x, -y, -z'
'x-1/2, y-1/2, -z'
'x, -y-1/2, z-1/2'
'-x-1/2, y, z-1/2'

loop_
_atom_site_label
_atom_site_type_symbol
_atom_site_fract_x
_atom_site_fract_y
_atom_site_fract_z
_atom_site_U_iso_or_equiv
_atom_site_adp_type
_atom_site_occupancy
_atom_site_symmetry_multiplicity
_atom_site_calc_flag
_atom_site_refinement_flags
N1 N 0.92610(11) 0.58172(8) 0.1466(4) 0.0253(5) Uani 1 1 d .
N2 N 1.00335(10) 0.58205(7) 0.3150(4) 0.0238(5) Uani 1 1 d .
C1 C 0.85201(14) 0.65865(11) -0.1892(5) 0.0322(6) Uani 1 1 d .
H1A H 0.8099 0.6208 -0.2100 0.048 Uiso 1 1 calc R
H1B H 0.8789 0.6695 -0.3748 0.048 Uiso 1 1 calc R
H1C H 0.8182 0.6974 -0.1170 0.048 Uiso 1 1 calc R
C2 C 0.92673(13) 0.64071(10) 0.0156(4) 0.0251(5) Uani 1 1 d .
C3 C 1.00345(13) 0.67881(10) 0.0962(5) 0.0259(5) Uani 1 1 d .
H3 H 1.0189 0.7223 0.0317 0.031 Uiso 1 1 calc R
C4 C 1.05166(13) 0.64029(9) 0.2877(4) 0.0227(5) Uani 1 1 d .
C5 C 1.13955(13) 0.65345(10) 0.4419(5) 0.0282(5) Uani 1 1 d .
H5A H 1.1295 0.6492 0.6475 0.042 Uiso 1 1 calc R
H5B H 1.1608 0.6987 0.3985 0.042 Uiso 1 1 calc R
H5C H 1.1860 0.6211 0.3810 0.042 Uiso 1 1 calc R
C6 C 1.02511(14) 0.52755(9) 0.4921(4) 0.0246(5) Uani 1 1 d .
H6 H 1.0787 0.5304 0.6066 0.029 Uiso 1 1 calc R
O1 O 0.79772(10) 0.47794(7) 0.0415(3) 0.0306(5) Uani 1 1 d D
H1D H 0.8385(14) 0.5086(10) 0.060(5) 0.061(9) Uiso 1 1 d D
H1E H 0.7678(16) 0.4797(12) -0.117(4) 0.058(9) Uiso 1 1 d D

loop_
_atom_site_aniso_label
_atom_site_aniso_U_11
_atom_site_aniso_U_22
_atom_site_aniso_U_33
_atom_site_aniso_U_23
_atom_site_aniso_U_13
_atom_site_aniso_U_12
N1 0.0248(9) 0.0280(10) 0.0232(10) 0.0014(7) -0.0025(7) -0.0009(7)
N2 0.0239(9) 0.0224(9) 0.0251(10) 0.0001(7) -0.0008(7) -0.0011(6)
C1 0.0329(12) 0.0339(12) 0.0298(13) 0.0040(9) -0.0014(9) 0.0026(9)
C2 0.0272(10) 0.0265(11) 0.0216(11) 0.0002(8) 0.0033(8) 0.0028(8)
C3 0.0302(12) 0.0213(10) 0.0263(12) 0.0020(9) 0.0037(9) 0.0006(8)
C4 0.0243(10) 0.0202(10) 0.0235(11) -0.0028(8) 0.0041(8) -0.0014(7)
C5 0.0258(11) 0.0257(11) 0.0330(12) -0.0006(9) 0.0003(9) -0.0012(8)
C6 0.0259(11) 0.0232(10) 0.0245(12) 0.0010(8) -0.0010(9) 0.0011(7)
O1 0.0288(9) 0.0356(9) 0.0273(9) -0.0001(7) -0.0020(7) -0.0073(6)

loop_
_atom_type_symbol
_atom_type_description
_atom_type_scat_dispersion_real
_atom_type_scat_dispersion_imag
_atom_type_scat_source
C C 0.0033 0.0016 'International Tables Vol C Tables 4.2.6.8 and 6.1.1.4'
H H 0.0000 0.0000 'International Tables Vol C Tables 4.2.6.8 and 6.1.1.4'
N N 0.0061 0.0033 'International Tables Vol C Tables 4.2.6.8 and 6.1.1.4'
O O 0.0106 0.0060 'International Tables Vol C Tables 4.2.6.8 and 6.1.1.4'

loop_
_geom_angle_atom_site_label_1
_geom_angle_atom_site_label_2
_geom_angle_atom_site_label_3
_geom_angle
_geom_angle_site_symmetry_1
C2 N1 N2 104.80(15) .
C4 N2 N1 111.79(15) .
C4 N2 C6 126.89(17) .
N1 N2 C6 121.31(15) .
C2 C1 H1A 109.5 .
C2 C1 H1B 109.5 .
H1A C1 H1B 109.5 .
C2 C1 H1C 109.5 .
H1A C1 H1C 109.5 .
H1B C1 H1C 109.5 .
N1 C2 C3 111.28(18) .
N1 C2 C1 120.31(18) .
C3 C2 C1 128.41(19) .
C4 C3 C2 106.07(18) .
C4 C3 H3 127.0 .
C2 C3 H3 127.0 .
N2 C4 C3 106.06(18) .
N2 C4 C5 123.07(18) .
C3 C4 C5 130.86(18) .
C4 C5 H5A 109.5 .
C4 C5 H5B 109.5 .
H5A C5 H5B 109.5 .
C4 C5 H5C 109.5 .
H5A C5 H5C 109.5 .
H5B C5 H5C 109.5 .
C6 C6 N2 123.6(2) 5_766
C6 C6 H6 118.2 5_766
N2 C6 H6 118.2 .
H1D O1 H1E 114.2(16) .

loop_
_geom_bond_atom_site_label_1
_geom_bond_atom_site_label_2
_geom_bond_distance
_geom_bond_site_symmetry_2
N1 C2 1.333(3) .
N1 N2 1.376(2) .
N2 C4 1.369(2) .
N2 C6 1.409(3) .
C1 C2 1.497(3) .
C1 H1A 0.9800 .
C1 H1B 0.9800 .
C1 H1C 0.9800 .
C2 C3 1.406(3) .
C3 C4 1.378(3) .
C3 H3 0.9500 .
C4 C5 1.495(3) .
C5 H5A 0.9800 .
C5 H5B 0.9800 .
C5 H5C 0.9800 .
C6 C6 1.327(4) 5_766
C6 H6 0.9500 .
O1 H1D 0.859(9) .
O1 H1E 0.862(9) .

loop_
_geom_torsion_atom_site_label_1
_geom_torsion_atom_site_label_2
_geom_torsion_atom_site_label_3
_geom_torsion_atom_site_label_4
_geom_torsion
_geom_torsion_site_symmetry_4
C2 N1 N2 C4 -0.4(2) .
C2 N1 N2 C6 178.79(17) .
N2 N1 C2 C3 0.3(2) .
N2 N1 C2 C1 179.84(17) .
N1 C2 C3 C4 -0.1(2) .
C1 C2 C3 C4 -179.61(19) .
N1 N2 C4 C3 0.3(2) .
C6 N2 C4 C3 -178.79(18) .
N1 N2 C4 C5 -178.71(17) .
C6 N2 C4 C5 2.2(3) .
C2 C3 C4 N2 -0.1(2) .
C2 C3 C4 C5 178.8(2) .
C4 N2 C6 C6 180.0(2) 5_766
N1 N2 C6 C6 0.9(4) 5_766
